data_1566365
loop_
_publ_author_name
'Kirschner, Sven'
'Peters, Matthew'
'Yuan, Kang'
'Uzelac, Marina'
'Ingleson, Michael J.'

_publ_section_title
;
 Developing organoboranes as phase transfer catalysts for nucleophilic
 fluorination using CsF
;
_journal_name_full 'Chemical Science'
_journal_paper_doi 10.1039/D2SC00303A
_journal_year 2022
_chemical_absolute_configuration ad
_chemical_formula_moiety 'C42 H71 B2 Cs2 F2 N3'
_chemical_formula_sum 'C42 H71 B2 Cs2 F2 N3'
_chemical_formula_weight 943.45
_space_group_crystal_system orthorhombic
_space_group_IT_number 19
_space_group_name_Hall 'P 2ac 2ab'
_space_group_name_H-M_alt 'P 21 21 21'
_atom_sites_solution_hydrogens geom
_atom_sites_solution_primary dual
_audit_creation_date 2021-10-19
_audit_creation_method
;
Olex2 1.3
(compiled 2020.11.12 svn.r5f609507 for OlexSys, GUI svn.r6403)
;
_audit_update_record
;
2021-10-19 deposited with the CCDC.	2022-02-15 downloaded from the CCDC.
;
_cell_angle_alpha 90
_cell_angle_beta 90
_cell_angle_gamma 90
_cell_formula_units_Z 4
_cell_length_a 10.5055(10)
_cell_length_b 17.6861(18)
_cell_length_c 24.528(2)
_cell_measurement_reflns_used 9284
_cell_measurement_temperature 100.0
_cell_measurement_theta_max 25.36
_cell_measurement_theta_min 2.30
_cell_volume 4557.3(7)
_computing_cell_refinement 'SAINT V8.40A (Bruker, 2019)'
_computing_data_reduction 'SAINT V8.40A (Bruker, 2019)'
_computing_molecular_graphics 'Olex2 1.3 (Dolomanov et al., 2009)'
_computing_publication_material 'Olex2 1.3 (Dolomanov et al., 2009)'
_computing_structure_refinement 'SHELXL 2018/3 (Sheldrick, 2015)'
_computing_structure_solution 'ShelXT (Sheldrick, 2015)'
_diffrn_ambient_temperature 100.0
_diffrn_measured_fraction_theta_full 0.999
_diffrn_measured_fraction_theta_max 0.999
_diffrn_measurement_device_type 'Bruker APEX-II CCD'
_diffrn_measurement_method '\f and \w scans'
_diffrn_radiation_type MoK\a
_diffrn_radiation_wavelength 0.71073
_diffrn_reflns_av_R_equivalents 0.0913
_diffrn_reflns_av_unetI/netI 0.0225
_diffrn_reflns_Laue_measured_fraction_full 0.999
_diffrn_reflns_Laue_measured_fraction_max 0.999
_diffrn_reflns_limit_h_max 12
_diffrn_reflns_limit_h_min -12
_diffrn_reflns_limit_k_max 21
_diffrn_reflns_limit_k_min -21
_diffrn_reflns_limit_l_max 29
_diffrn_reflns_limit_l_min -29
_diffrn_reflns_number 269071
_diffrn_reflns_point_group_measured_fraction_full 1.000
_diffrn_reflns_point_group_measured_fraction_max 0.999
_diffrn_reflns_theta_full 25.242
_diffrn_reflns_theta_max 25.411
_diffrn_reflns_theta_min 2.255
_diffrn_source_current 1.4
_diffrn_source_power 0.07
_diffrn_source_voltage 50.0
_diffrn_standards_number 0
_exptl_absorpt_coefficient_mu 1.638
_exptl_absorpt_correction_T_max 0.4288
_exptl_absorpt_correction_T_min 0.3645
_exptl_absorpt_correction_type multi-scan
_exptl_absorpt_process_details
'SADABS-2016/2 (Bruker,2016/2) was used for absorption correction. wR2(int) was 0.1084 before and 0.0956 after correction. The Ratio of minimum to maximum transmission is 0.8500. The \l/2 correction factor is Not present.'
_exptl_crystal_colour colourless
_exptl_crystal_colour_primary colourless
_exptl_crystal_density_diffrn 1.375
_exptl_crystal_description plate
_exptl_crystal_F_000 1928
_exptl_crystal_size_max 0.168
_exptl_crystal_size_mid 0.155
_exptl_crystal_size_min 0.064
_refine_diff_density_max 1.026
_refine_diff_density_min -0.620
_refine_diff_density_rms 0.065
_refine_ls_abs_structure_details
;
 Flack x determined using 3476 quotients [(I+)-(I-)]/[(I+)+(I-)]
 (Parsons, Flack and Wagner, Acta Cryst. B69 (2013) 249-259).
;
_refine_ls_abs_structure_Flack -0.015(6)
_refine_ls_extinction_method none
_refine_ls_goodness_of_fit_ref 1.067
_refine_ls_hydrogen_treatment constr
_refine_ls_matrix_type full
_refine_ls_number_parameters 469
_refine_ls_number_reflns 8401
_refine_ls_number_restraints 0
_refine_ls_restrained_S_all 1.067
_refine_ls_R_factor_all 0.0255
_refine_ls_R_factor_gt 0.0235
_refine_ls_shift/su_max 0.002
_refine_ls_shift/su_mean 0.000
_refine_ls_structure_factor_coef Fsqd
_refine_ls_weighting_details 'w=1/[\s^2^(Fo^2^)+(0.0226P)^2^+4.9956P] where P=(Fo^2^+2Fc^2^)/3'
_refine_ls_weighting_scheme calc
_refine_ls_wR_factor_gt 0.0552
_refine_ls_wR_factor_ref 0.0560
_reflns_Friedel_coverage 0.793
_reflns_Friedel_fraction_full 1.000
_reflns_Friedel_fraction_max 0.999
_reflns_number_gt 8038
_reflns_number_total 8401
_reflns_threshold_expression 'I > 2\s(I)'
_cod_data_source_file d2sc00303a2.cif
_cod_data_source_block mi20004
_cod_original_cell_volume 4557.4(8)
_cod_database_code 1566365
_shelx_shelxl_version_number 2018/3
_shelx_space_group_comment
;
The symmetry employed for this shelxl refinement is uniquely defined
by the following loop, which should always be used as a source of
symmetry information in preference to the above space-group names.
They are only intended as comments.
;
_shelx_estimated_absorpt_t_max 0.902
_shelx_estimated_absorpt_t_min 0.770
_olex2_refinement_description
;
1. Fixed Uiso
 At 1.2 times of:
  All C(H) groups, All C(H,H) groups
 At 1.5 times of:
  All C(H,H,H) groups
2.a Ternary CH refined with riding coordinates:
 C10(H10), C9(H9), C11(H11), C27(H27), C32(H32), C13(H13), C29(H29), C31(H31),
 C1(H1), C5(H5), C23(H23), C19(H19)
2.b Secondary CH2 refined with riding coordinates:
 C12(H12A,H12B), C14(H14A,H14B), C30(H30A,H30B), C28(H28A,H28B), C8(H8A,H8B),
 C26(H26A,H26B), C7(H7A,H7B), C24(H24A,H24B), C6(H6A,H6B), C3(H3A,H3B), C2(H2A,
 H2B), C4(H4A,H4B), C22(H22A,H22B), C25(H25A,H25B), C21(H21A,H21B), C20(H20A,
 H20B)
2.c Idealised Me refined as rotating group:
 C17(H17A,H17B,H17C), C18(H18A,H18B,H18C), C16(H16A,H16B,H16C), C33(H33A,H33B,
 H33C), C42(H42A,H42B,H42C), C34(H34A,H34B,H34C), C35(H35A,H35B,H35C), C38(H38A,
 H38B,H38C), C40(H40A,H40B,H40C)
;
_olex2_submission_special_instructions 'No special instructions were received'

loop_
_space_group_symop_operation_xyz
'x, y, z'
'-x+1/2, -y, z+1/2'
'-x, y+1/2, -z+1/2'
'x+1/2, -y+1/2, -z'

loop_
_atom_site_label
_atom_site_type_symbol
_atom_site_fract_x
_atom_site_fract_y
_atom_site_fract_z
_atom_site_U_iso_or_equiv
_atom_site_adp_type
_atom_site_occupancy
_atom_site_site_symmetry_order
_atom_site_calc_flag
_atom_site_refinement_flags_posn
_atom_site_refinement_flags_adp
_atom_site_refinement_flags_occupancy
_atom_site_disorder_assembly
_atom_site_disorder_group
Cs2 Cs 0.44264(2) 0.49204(2) 0.26133(2) 0.02452(7) Uani 1 1 d . . . . .
Cs1 Cs 0.61806(3) 0.73094(2) 0.24382(2) 0.02732(8) Uani 1 1 d . . . . .
F2 F 0.5632(3) 0.61201(15) 0.32452(10) 0.0251(5) Uani 1 1 d . . . . .
F1 F 0.5005(3) 0.60740(14) 0.18335(10) 0.0232(5) Uani 1 1 d . . . . .
C10 C 0.3406(4) 0.7344(3) 0.13569(18) 0.0236(9) Uani 1 1 d . . . . .
H10 H 0.415089 0.738276 0.160915 0.028 Uiso 1 1 calc R U . . .
C9 C 0.3443(5) 0.6515(3) 0.11272(18) 0.0225(10) Uani 1 1 d . . . . .
H9 H 0.332638 0.655920 0.072380 0.027 Uiso 1 1 calc R U . . .
N1 N 0.3929(5) 0.8457(2) 0.27150(18) 0.0404(11) Uani 1 1 d . . . . .
C11 C 0.2243(4) 0.7515(2) 0.17061(17) 0.0231(10) Uani 1 1 d . . . . .
H11 H 0.220874 0.804097 0.185572 0.028 Uiso 1 1 calc R U . . .
C27 C 0.7598(5) 0.5742(3) 0.37683(19) 0.0262(11) Uani 1 1 d . . . . .
H27 H 0.795163 0.571574 0.414638 0.031 Uiso 1 1 calc R U . . .
N3 N 0.3349(5) 0.3668(2) 0.34394(17) 0.0317(10) Uani 1 1 d . . . . .
C12 C 0.2144(5) 0.6877(3) 0.21411(19) 0.0265(10) Uani 1 1 d . . . . .
H12A H 0.296705 0.663930 0.223681 0.032 Uiso 1 1 calc R U . . .
H12B H 0.165478 0.701797 0.247090 0.032 Uiso 1 1 calc R U . . .
C37 C 0.3022(6) 0.8423(3) 0.2958(2) 0.0366(13) Uani 1 1 d . . . . .
C14 C 0.2305(5) 0.6026(3) 0.13387(19) 0.0255(10) Uani 1 1 d . . . . .
H14A H 0.183716 0.582374 0.102000 0.031 Uiso 1 1 calc R U . . .
H14B H 0.265310 0.558881 0.154244 0.031 Uiso 1 1 calc R U . . .
C32 C 0.8479(4) 0.6304(3) 0.3444(2) 0.0281(11) Uani 1 1 d . . . . .
H32 H 0.789545 0.667033 0.326054 0.034 Uiso 1 1 calc R U . . .
C13 C 0.1363(5) 0.6440(3) 0.17056(18) 0.0271(11) Uani 1 1 d . . . . .
H13 H 0.065111 0.612378 0.185149 0.033 Uiso 1 1 calc R U . . .
C30 C 0.8262(4) 0.5441(3) 0.2642(2) 0.0310(10) Uani 1 1 d . . . . .
H30A H 0.738021 0.563730 0.264613 0.037 Uiso 1 1 calc R U . . .
H30B H 0.855314 0.533169 0.226631 0.037 Uiso 1 1 calc R U . . .
N2 N 0.7301(5) 0.8717(3) 0.3138(2) 0.0481(13) Uani 1 1 d . . . . .
C41 C 0.3158(5) 0.3659(3) 0.3889(2) 0.0324(12) Uani 1 1 d . . . . .
C15 C 0.0961(4) 0.7219(3) 0.14667(18) 0.0258(10) Uani 1 1 d . . . . .
C17 C 0.0700(5) 0.7276(3) 0.08585(19) 0.0331(11) Uani 1 1 d . . . . .
H17A H 0.062854 0.780923 0.075446 0.050 Uiso 1 1 calc R U . . .
H17B H -0.009707 0.701402 0.077270 0.050 Uiso 1 1 calc R U . . .
H17C H 0.140108 0.704136 0.065623 0.050 Uiso 1 1 calc R U . . .
C29 C 0.8513(4) 0.4797(3) 0.3054(2) 0.0304(11) Uani 1 1 d . . . . .
H29 H 0.851340 0.427464 0.289698 0.037 Uiso 1 1 calc R U . . .
C31 C 0.9214(4) 0.5907(3) 0.2986(2) 0.0296(11) Uani 1 1 d . . . . .
H31 H 0.978081 0.624673 0.276926 0.036 Uiso 1 1 calc R U . . .
B2 B 0.6134(5) 0.6070(4) 0.3828(2) 0.0267(11) Uani 1 1 d . . . . .
C18 C 0.3624(5) 0.7953(3) 0.0921(2) 0.0358(12) Uani 1 1 d . . . . .
H18A H 0.440872 0.784167 0.072089 0.054 Uiso 1 1 calc R U . . .
H18B H 0.369790 0.844878 0.109687 0.054 Uiso 1 1 calc R U . . .
H18C H 0.290318 0.795782 0.066733 0.054 Uiso 1 1 calc R U . . .
B1 B 0.4815(5) 0.6108(3) 0.12179(19) 0.0222(11) Uani 1 1 d . . . . .
C28 C 0.7624(4) 0.4919(3) 0.35414(18) 0.0274(10) Uani 1 1 d . . . . .
H28A H 0.788716 0.457359 0.383856 0.033 Uiso 1 1 calc R U . . .
H28B H 0.674963 0.477628 0.343205 0.033 Uiso 1 1 calc R U . . .
C16 C -0.0178(5) 0.7562(3) 0.1768(2) 0.0365(12) Uani 1 1 d . . . . .
H16A H -0.004651 0.751612 0.216232 0.055 Uiso 1 1 calc R U . . .
H16B H -0.095607 0.729116 0.166471 0.055 Uiso 1 1 calc R U . . .
H16C H -0.026155 0.809646 0.167029 0.055 Uiso 1 1 calc R U . . .
C33 C 1.0425(5) 0.5033(3) 0.3717(2) 0.0411(13) Uani 1 1 d . . . . .
H33A H 0.981974 0.519688 0.399701 0.062 Uiso 1 1 calc R U . . .
H33B H 1.120524 0.533431 0.374457 0.062 Uiso 1 1 calc R U . . .
H33C H 1.062847 0.449757 0.377019 0.062 Uiso 1 1 calc R U . . .
C42 C 0.2919(8) 0.3637(4) 0.4473(2) 0.061(2) Uani 1 1 d . . . . .
H42A H 0.204383 0.379960 0.454562 0.092 Uiso 1 1 calc R U . . .
H42B H 0.351395 0.397651 0.465941 0.092 Uiso 1 1 calc R U . . .
H42C H 0.303898 0.311983 0.460708 0.092 Uiso 1 1 calc R U . . .
C36 C 0.9839(4) 0.5143(3) 0.3158(2) 0.0337(12) Uani 1 1 d . . . . .
C34 C 1.0816(5) 0.4892(3) 0.2730(2) 0.0479(15) Uani 1 1 d . . . . .
H34A H 1.115932 0.439586 0.283146 0.072 Uiso 1 1 calc R U . . .
H34B H 1.150939 0.526120 0.271363 0.072 Uiso 1 1 calc R U . . .
H34C H 1.040281 0.485684 0.237297 0.072 Uiso 1 1 calc R U . . .
C39 C 0.7440(6) 0.8762(3) 0.3595(3) 0.0450(15) Uani 1 1 d . . . . .
C35 C 0.9342(6) 0.6772(3) 0.3806(3) 0.0450(14) Uani 1 1 d . . . . .
H35A H 0.882472 0.705881 0.406651 0.068 Uiso 1 1 calc R U . . .
H35B H 0.983653 0.712297 0.358098 0.068 Uiso 1 1 calc R U . . .
H35C H 0.992225 0.643715 0.400500 0.068 Uiso 1 1 calc R U . . .
C38 C 0.1854(6) 0.8373(4) 0.3273(3) 0.0565(18) Uani 1 1 d . . . . .
H38A H 0.112157 0.837912 0.302557 0.085 Uiso 1 1 calc R U . . .
H38B H 0.180111 0.880424 0.352257 0.085 Uiso 1 1 calc R U . . .
H38C H 0.185187 0.790155 0.348302 0.085 Uiso 1 1 calc R U . . .
C40 C 0.7593(9) 0.8810(4) 0.4185(3) 0.077(3) Uani 1 1 d . . . . .
H40A H 0.811116 0.925317 0.427564 0.116 Uiso 1 1 calc R U . . .
H40B H 0.801565 0.835207 0.431858 0.116 Uiso 1 1 calc R U . . .
H40C H 0.675481 0.885705 0.435705 0.116 Uiso 1 1 calc R U . . .
C1 C 0.4929(5) 0.5253(3) 0.09829(19) 0.0263(11) Uani 1 1 d . . . . .
H1 H 0.421516 0.494905 0.114045 0.032 Uiso 1 1 calc R U . . .
C8 C 0.6188(5) 0.4882(3) 0.11592(18) 0.0320(11) Uani 1 1 d . . . . .
H8A H 0.616057 0.479910 0.155815 0.038 Uiso 1 1 calc R U . . .
H8B H 0.625031 0.438000 0.098296 0.038 Uiso 1 1 calc R U . . .
C5 C 0.6038(5) 0.6545(2) 0.09622(17) 0.0237(10) Uani 1 1 d . . . . .
H5 H 0.602947 0.707759 0.109851 0.028 Uiso 1 1 calc R U . . .
C26 C 0.4641(6) 0.7190(3) 0.4034(2) 0.0419(13) Uani 1 1 d . . . . .
H26A H 0.457267 0.768749 0.421588 0.050 Uiso 1 1 calc R U . . .
H26B H 0.447267 0.726906 0.364059 0.050 Uiso 1 1 calc R U . . .
C7 C 0.7388(5) 0.5330(3) 0.1024(2) 0.0345(12) Uani 1 1 d . . . . .
H7A H 0.758211 0.526762 0.063145 0.041 Uiso 1 1 calc R U . . .
H7B H 0.811048 0.511759 0.123313 0.041 Uiso 1 1 calc R U . . .
C24 C 0.3801(5) 0.5840(3) 0.4121(2) 0.0393(13) Uani 1 1 d . . . . .
H24A H 0.350997 0.576141 0.374078 0.047 Uiso 1 1 calc R U . . .
H24B H 0.324333 0.553301 0.435922 0.047 Uiso 1 1 calc R U . . .
C23 C 0.5167(5) 0.5530(3) 0.4169(2) 0.0329(12) Uani 1 1 d . . . . .
H23 H 0.519107 0.501036 0.400809 0.039 Uiso 1 1 calc R U . . .
C6 C 0.7277(5) 0.6172(3) 0.1151(2) 0.0322(11) Uani 1 1 d . . . . .
H6A H 0.799978 0.643872 0.097736 0.039 Uiso 1 1 calc R U . . .
H6B H 0.735667 0.624236 0.155003 0.039 Uiso 1 1 calc R U . . .
C3 C 0.5690(6) 0.5799(3) 0.00586(18) 0.0357(12) Uani 1 1 d . . . . .
H3A H 0.651802 0.553809 0.001903 0.043 Uiso 1 1 calc R U . . .
H3B H 0.535519 0.589349 -0.031252 0.043 Uiso 1 1 calc R U . . .
C2 C 0.4763(5) 0.5266(3) 0.03576(19) 0.0339(12) Uani 1 1 d . . . . .
H2A H 0.488259 0.474685 0.021573 0.041 Uiso 1 1 calc R U . . .
H2B H 0.388039 0.542199 0.027210 0.041 Uiso 1 1 calc R U . . .
C4 C 0.5921(5) 0.6564(3) 0.03361(18) 0.0306(12) Uani 1 1 d . . . . .
H4A H 0.521209 0.690715 0.023853 0.037 Uiso 1 1 calc R U . . .
H4B H 0.671195 0.678451 0.018512 0.037 Uiso 1 1 calc R U . . .
C22 C 0.5632(6) 0.5487(4) 0.4764(2) 0.0448(14) Uani 1 1 d . . . . .
H22A H 0.500826 0.518845 0.497681 0.054 Uiso 1 1 calc R U . . .
H22B H 0.644933 0.520859 0.477085 0.054 Uiso 1 1 calc R U . . .
C25 C 0.3604(6) 0.6668(4) 0.4264(2) 0.0460(15) Uani 1 1 d . . . . .
H25A H 0.358542 0.672062 0.466571 0.055 Uiso 1 1 calc R U . . .
H25B H 0.276661 0.683302 0.412217 0.055 Uiso 1 1 calc R U . . .
C21 C 0.5821(6) 0.6241(4) 0.5046(2) 0.0575(19) Uani 1 1 d . . . . .
H21A H 0.634779 0.615779 0.537485 0.069 Uiso 1 1 calc R U . . .
H21B H 0.498012 0.642692 0.516881 0.069 Uiso 1 1 calc R U . . .
C19 C 0.6012(5) 0.6899(3) 0.4100(2) 0.0358(12) Uani 1 1 d . . . . .
H19 H 0.659278 0.725002 0.389941 0.043 Uiso 1 1 calc R U . . .
C20 C 0.6451(6) 0.6864(4) 0.4702(2) 0.0507(16) Uani 1 1 d . . . . .
H20A H 0.738395 0.678692 0.470933 0.061 Uiso 1 1 calc R U . . .
H20B H 0.627302 0.735878 0.487499 0.061 Uiso 1 1 calc R U . . .

loop_
_atom_site_aniso_label
_atom_site_aniso_U_11
_atom_site_aniso_U_22
_atom_site_aniso_U_33
_atom_site_aniso_U_23
_atom_site_aniso_U_13
_atom_site_aniso_U_12
Cs2 0.02583(13) 0.02213(13) 0.02559(13) 0.00448(11) 0.00150(12) -0.00156(11)
Cs1 0.03723(15) 0.02198(13) 0.02276(13) 0.00171(11) -0.00548(12) -0.00214(11)
F2 0.0213(12) 0.0332(15) 0.0209(12) 0.0040(11) -0.0003(11) 0.0020(13)
F1 0.0285(13) 0.0243(14) 0.0169(12) 0.0030(10) 0.0002(11) 0.0012(12)
C10 0.027(2) 0.017(2) 0.026(2) 0.0033(19) -0.0043(18) -0.0017(19)
C9 0.030(3) 0.019(2) 0.018(2) 0.0015(17) -0.0021(19) -0.0052(19)
N1 0.039(3) 0.039(3) 0.043(3) -0.007(2) -0.001(2) -0.005(2)
C11 0.030(2) 0.017(2) 0.022(2) 0.0004(16) -0.0019(19) -0.0001(19)
C27 0.020(2) 0.035(3) 0.024(2) 0.007(2) 0.000(2) -0.005(2)
N3 0.044(3) 0.021(2) 0.029(2) 0.0044(18) 0.004(2) 0.0052(19)
C12 0.033(3) 0.025(2) 0.022(2) -0.0005(19) 0.001(2) -0.001(2)
C37 0.043(3) 0.026(3) 0.042(3) -0.008(2) -0.009(3) -0.005(2)
C14 0.032(3) 0.018(2) 0.026(2) 0.0026(18) -0.003(2) -0.005(2)
C32 0.018(2) 0.032(3) 0.035(3) 0.010(2) -0.002(2) -0.0038(19)
C13 0.030(3) 0.028(3) 0.023(2) 0.0034(19) 0.002(2) -0.007(2)
C30 0.032(2) 0.038(3) 0.024(2) 0.008(2) 0.002(2) 0.007(2)
N2 0.059(3) 0.037(3) 0.048(3) -0.003(2) -0.011(3) -0.008(2)
C41 0.036(3) 0.028(3) 0.033(3) 0.003(2) 0.003(3) 0.010(2)
C15 0.024(2) 0.025(2) 0.028(2) 0.0022(19) 0.0027(18) -0.0034(19)
C17 0.022(2) 0.043(3) 0.034(2) 0.006(2) -0.003(2) -0.002(2)
C29 0.025(2) 0.031(3) 0.035(3) 0.011(2) 0.001(2) 0.006(2)
C31 0.020(2) 0.033(3) 0.035(3) 0.016(2) 0.006(2) 0.002(2)
B2 0.021(3) 0.041(3) 0.018(2) 0.005(2) -0.002(2) -0.006(3)
C18 0.035(3) 0.031(3) 0.042(3) 0.006(2) -0.002(2) -0.003(2)
B1 0.031(3) 0.022(3) 0.014(2) 0.002(2) 0.001(2) -0.003(2)
C28 0.019(2) 0.033(3) 0.031(2) 0.011(2) -0.0001(19) -0.005(2)
C16 0.027(3) 0.038(3) 0.044(3) 0.001(2) 0.002(2) 0.001(2)
C33 0.022(2) 0.053(3) 0.049(3) 0.019(3) -0.003(2) 0.002(3)
C42 0.089(6) 0.067(4) 0.028(3) 0.006(3) 0.013(3) 0.037(4)
C36 0.023(2) 0.036(3) 0.042(3) 0.018(2) 0.005(2) 0.003(2)
C34 0.035(3) 0.048(3) 0.061(4) 0.025(3) 0.019(2) 0.016(3)
C39 0.051(4) 0.028(3) 0.055(4) -0.008(3) -0.021(3) 0.006(3)
C35 0.033(3) 0.047(3) 0.055(4) 0.002(3) 0.000(3) -0.013(3)
C38 0.051(4) 0.061(4) 0.057(4) -0.018(3) 0.016(3) -0.025(3)
C40 0.117(7) 0.056(4) 0.059(4) -0.020(3) -0.052(5) 0.040(5)
C1 0.034(3) 0.020(2) 0.024(2) -0.0016(18) 0.002(2) 0.000(2)
C8 0.045(3) 0.027(3) 0.024(2) -0.0025(19) 0.002(2) 0.005(2)
C5 0.035(3) 0.015(2) 0.021(2) -0.0023(16) 0.003(2) -0.002(2)
C26 0.046(3) 0.043(3) 0.036(3) -0.002(2) 0.008(2) 0.009(3)
C7 0.036(3) 0.039(3) 0.029(3) -0.004(2) 0.003(2) 0.009(2)
C24 0.024(3) 0.060(4) 0.034(3) 0.008(2) 0.006(2) -0.001(3)
C23 0.024(3) 0.045(3) 0.029(3) 0.010(2) 0.003(2) -0.003(2)
C6 0.029(3) 0.039(3) 0.029(3) -0.001(2) 0.003(2) -0.002(2)
C3 0.052(3) 0.038(3) 0.018(2) -0.0020(19) 0.002(2) 0.002(3)
C2 0.049(3) 0.026(3) 0.027(2) -0.0075(19) -0.005(2) 0.000(2)
C4 0.039(3) 0.031(3) 0.022(2) 0.0040(19) 0.007(2) -0.003(2)
C22 0.033(3) 0.073(4) 0.028(3) 0.020(3) 0.006(2) 0.000(3)
C25 0.033(3) 0.068(4) 0.037(3) 0.005(3) 0.008(3) 0.009(3)
C21 0.047(4) 0.101(6) 0.025(3) 0.005(3) 0.002(3) 0.007(4)
C19 0.035(3) 0.042(3) 0.031(3) -0.001(2) 0.003(2) -0.001(2)
C20 0.046(4) 0.072(5) 0.033(3) -0.015(3) -0.001(3) -0.003(3)

loop_
_atom_type_symbol
_atom_type_description
_atom_type_scat_dispersion_real
_atom_type_scat_dispersion_imag
_atom_type_scat_source
C C 0.0033 0.0016 'International Tables Vol C Tables 4.2.6.8 and 6.1.1.4'
H H 0.0000 0.0000 'International Tables Vol C Tables 4.2.6.8 and 6.1.1.4'
B B 0.0013 0.0007 'International Tables Vol C Tables 4.2.6.8 and 6.1.1.4'
Cs Cs -0.3680 2.1192 'International Tables Vol C Tables 4.2.6.8 and 6.1.1.4'
F F 0.0171 0.0103 'International Tables Vol C Tables 4.2.6.8 and 6.1.1.4'
N N 0.0061 0.0033 'International Tables Vol C Tables 4.2.6.8 and 6.1.1.4'

loop_
_exptl_crystal_face_index_h
_exptl_crystal_face_index_k
_exptl_crystal_face_index_l
_exptl_crystal_face_perp_dist
1.00 0.00 0.00 0.0770
-1.00 0.00 0.00 0.0290
0.00 0.00 1.00 0.0320
0.00 0.00 -1.00 0.0220
0.00 1.00 0.00 0.0840
0.00 -1.00 0.00 0.0480

loop_
_geom_angle_atom_site_label_1
_geom_angle_atom_site_label_2
_geom_angle_atom_site_label_3
_geom_angle
_geom_angle_site_symmetry_1
_geom_angle_site_symmetry_3
_geom_angle_publ_flag
Cs1 Cs2 Cs1 162.875(7) . 3_645 ?
F2 Cs2 Cs1 38.05(5) . . ?
F2 Cs2 Cs1 142.57(5) . 3_645 ?
F2 Cs2 N1 119.05(10) . 3_645 ?
F2 Cs2 N3 108.65(10) . . ?
F2 Cs2 N2 171.81(10) . 3_645 ?
F1 Cs2 Cs1 135.80(5) . 3_645 ?
F1 Cs2 Cs1 37.14(5) . . ?
F1 Cs2 F2 75.19(7) . . ?
F1 Cs2 N1 107.00(10) . 3_645 ?
F1 Cs2 N3 171.57(10) . . ?
F1 Cs2 N2 101.57(10) . 3_645 ?
N1 Cs2 Cs1 119.84(9) 3_645 . ?
N1 Cs2 Cs1 43.06(9) 3_645 3_645 ?
N1 Cs2 N2 69.00(12) 3_645 3_645 ?
N3 Cs2 Cs1 146.01(8) . . ?
N3 Cs2 Cs1 44.38(8) . 3_645 ?
N3 Cs2 N1 78.00(11) . 3_645 ?
N3 Cs2 N2 73.59(12) . 3_645 ?
N2 Cs2 Cs1 44.09(9) 3_645 3_645 ?
N2 Cs2 Cs1 138.13(9) 3_645 . ?
Cs2 Cs1 Cs2 148.411(8) . 3_655 ?
F2 Cs1 Cs2 134.31(5) . 3_655 ?
F2 Cs1 Cs2 37.62(5) . . ?
F2 Cs1 N1 99.57(10) . . ?
F2 Cs1 N3 177.07(10) . 3_655 ?
F2 Cs1 N2 105.27(11) . . ?
F1 Cs1 Cs2 132.10(5) . 3_655 ?
F1 Cs1 Cs2 36.35(5) . . ?
F1 Cs1 F2 73.96(7) . . ?
F1 Cs1 N1 105.73(10) . . ?
F1 Cs1 N3 106.29(9) . 3_655 ?
F1 Cs1 N2 176.19(12) . . ?
N1 Cs1 Cs2 105.43(8) . . ?
N1 Cs1 Cs2 43.46(8) . 3_655 ?
N1 Cs1 N3 77.53(12) . 3_655 ?
N1 Cs1 N2 70.62(13) . . ?
N3 Cs1 Cs2 142.51(8) 3_655 . ?
N3 Cs1 Cs2 43.43(7) 3_655 3_655 ?
N2 Cs1 Cs2 142.70(10) . . ?
N2 Cs1 Cs2 45.91(10) . 3_655 ?
N2 Cs1 N3 74.29(12) . 3_655 ?
Cs2 F2 Cs1 104.32(7) . . ?
B2 F2 Cs2 127.3(3) . . ?
B2 F2 Cs1 127.1(3) . . ?
Cs2 F1 Cs1 106.52(8) . . ?
B1 F1 Cs2 131.5(2) . . ?
B1 F1 Cs1 122.0(2) . . ?
C9 C10 H10 105.5 . . ?
C11 C10 H10 105.5 . . ?
C11 C10 C9 114.0(4) . . ?
C11 C10 C18 111.8(4) . . ?
C18 C10 H10 105.5 . . ?
C18 C10 C9 113.7(4) . . ?
C10 C9 H9 106.2 . . ?
C10 C9 B1 112.7(4) . . ?
C14 C9 C10 112.2(4) . . ?
C14 C9 H9 106.2 . . ?
C14 C9 B1 112.8(4) . . ?
B1 C9 H9 106.2 . . ?
Cs1 N1 Cs2 93.48(13) . 3_655 ?
C37 N1 Cs2 129.2(4) . 3_655 ?
C37 N1 Cs1 134.9(4) . . ?
C10 C11 H11 114.8 . . ?
C10 C11 C12 107.2(4) . . ?
C10 C11 C15 114.5(4) . . ?
C12 C11 H11 114.8 . . ?
C12 C11 C15 87.5(3) . . ?
C15 C11 H11 114.8 . . ?
C32 C27 H27 106.3 . . ?
C32 C27 B2 111.8(4) . . ?
B2 C27 H27 106.3 . . ?
C28 C27 H27 106.3 . . ?
C28 C27 C32 113.5(4) . . ?
C28 C27 B2 112.1(4) . . ?
Cs2 N3 Cs1 92.19(11) . 3_645 ?
C41 N3 Cs2 134.0(4) . . ?
C41 N3 Cs1 131.7(4) . 3_645 ?
C11 C12 H12A 114.4 . . ?
C11 C12 H12B 114.4 . . ?
H12A C12 H12B 111.5 . . ?
C13 C12 C11 85.7(3) . . ?
C13 C12 H12A 114.4 . . ?
C13 C12 H12B 114.4 . . ?
N1 C37 C38 179.6(8) . . ?
C9 C14 H14A 108.5 . . ?
C9 C14 H14B 108.5 . . ?
H14A C14 H14B 107.5 . . ?
C13 C14 C9 115.2(4) . . ?
C13 C14 H14A 108.5 . . ?
C13 C14 H14B 108.5 . . ?
C27 C32 H32 106.0 . . ?
C31 C32 C27 112.2(4) . . ?
C31 C32 H32 106.0 . . ?
C35 C32 C27 113.6(4) . . ?
C35 C32 H32 106.0 . . ?
C35 C32 C31 112.2(4) . . ?
C12 C13 H13 115.3 . . ?
C12 C13 C15 87.8(3) . . ?
C14 C13 C12 107.6(4) . . ?
C14 C13 H13 115.3 . . ?
C14 C13 C15 112.3(4) . . ?
C15 C13 H13 115.3 . . ?
H30A C30 H30B 111.5 . . ?
C29 C30 H30A 114.4 . . ?
C29 C30 H30B 114.4 . . ?
C29 C30 C31 85.7(3) . . ?
C31 C30 H30A 114.4 . . ?
C31 C30 H30B 114.4 . . ?
Cs1 N2 Cs2 90.00(13) . 3_655 ?
C39 N2 Cs2 124.7(4) . 3_655 ?
C39 N2 Cs1 128.6(4) . . ?
N3 C41 C42 179.2(6) . . ?
C13 C15 C11 85.5(3) . . ?
C17 C15 C11 120.2(4) . . ?
C17 C15 C13 118.5(4) . . ?
C17 C15 C16 107.9(4) . . ?
C16 C15 C11 111.1(4) . . ?
C16 C15 C13 112.4(4) . . ?
C15 C17 H17A 109.5 . . ?
C15 C17 H17B 109.5 . . ?
C15 C17 H17C 109.5 . . ?
H17A C17 H17B 109.5 . . ?
H17A C17 H17C 109.5 . . ?
H17B C17 H17C 109.5 . . ?
C30 C29 H29 115.5 . . ?
C28 C29 C30 107.6(4) . . ?
C28 C29 H29 115.5 . . ?
C28 C29 C36 111.4(4) . . ?
C36 C29 C30 88.2(4) . . ?
C36 C29 H29 115.5 . . ?
C32 C31 C30 108.6(4) . . ?
C32 C31 H31 114.5 . . ?
C32 C31 C36 114.3(4) . . ?
C30 C31 H31 114.5 . . ?
C30 C31 C36 87.6(4) . . ?
C36 C31 H31 114.5 . . ?
F2 B2 C27 105.1(4) . . ?
F2 B2 C23 107.4(4) . . ?
F2 B2 C19 107.8(4) . . ?
C23 B2 C27 115.0(4) . . ?
C19 B2 C27 115.4(4) . . ?
C19 B2 C23 105.7(4) . . ?
C10 C18 H18A 109.5 . . ?
C10 C18 H18B 109.5 . . ?
C10 C18 H18C 109.5 . . ?
H18A C18 H18B 109.5 . . ?
H18A C18 H18C 109.5 . . ?
H18B C18 H18C 109.5 . . ?
F1 B1 C9 105.6(4) . . ?
F1 B1 C1 107.8(4) . . ?
F1 B1 C5 107.3(4) . . ?
C1 B1 C9 115.4(4) . . ?
C1 B1 C5 104.3(4) . . ?
C5 B1 C9 116.0(4) . . ?
C27 C28 H28A 108.5 . . ?
C27 C28 H28B 108.5 . . ?
C29 C28 C27 114.9(4) . . ?
C29 C28 H28A 108.5 . . ?
C29 C28 H28B 108.5 . . ?
H28A C28 H28B 107.5 . . ?
C15 C16 H16A 109.5 . . ?
C15 C16 H16B 109.5 . . ?
C15 C16 H16C 109.5 . . ?
H16A C16 H16B 109.5 . . ?
H16A C16 H16C 109.5 . . ?
H16B C16 H16C 109.5 . . ?
H33A C33 H33B 109.5 . . ?
H33A C33 H33C 109.5 . . ?
H33B C33 H33C 109.5 . . ?
C36 C33 H33A 109.5 . . ?
C36 C33 H33B 109.5 . . ?
C36 C33 H33C 109.5 . . ?
C41 C42 H42A 109.5 . . ?
C41 C42 H42B 109.5 . . ?
C41 C42 H42C 109.5 . . ?
H42A C42 H42B 109.5 . . ?
H42A C42 H42C 109.5 . . ?
H42B C42 H42C 109.5 . . ?
C29 C36 C31 85.4(3) . . ?
C33 C36 C29 117.7(4) . . ?
C33 C36 C31 121.7(5) . . ?
C33 C36 C34 108.0(4) . . ?
C34 C36 C29 112.1(5) . . ?
C34 C36 C31 110.4(4) . . ?
Cs2 C34 H34A 70.3 1_655 . ?
Cs2 C34 H34B 41.1 1_655 . ?
Cs2 C34 H34C 112.0 1_655 . ?
C36 C34 Cs2 135.7(4) . 1_655 ?
C36 C34 H34A 109.5 . . ?
C36 C34 H34B 109.5 . . ?
C36 C34 H34C 109.5 . . ?
H34A C34 H34B 109.5 . . ?
H34A C34 H34C 109.5 . . ?
H34B C34 H34C 109.5 . . ?
N2 C39 C40 178.7(8) . . ?
C32 C35 H35A 109.5 . . ?
C32 C35 H35B 109.5 . . ?
C32 C35 H35C 109.5 . . ?
H35A C35 H35B 109.5 . . ?
H35A C35 H35C 109.5 . . ?
H35B C35 H35C 109.5 . . ?
C37 C38 H38A 109.5 . . ?
C37 C38 H38B 109.5 . . ?
C37 C38 H38C 109.5 . . ?
H38A C38 H38B 109.5 . . ?
H38A C38 H38C 109.5 . . ?
H38B C38 H38C 109.5 . . ?
C39 C40 H40A 109.5 . . ?
C39 C40 H40B 109.5 . . ?
C39 C40 H40C 109.5 . . ?
H40A C40 H40B 109.5 . . ?
H40A C40 H40C 109.5 . . ?
H40B C40 H40C 109.5 . . ?
B1 C1 H1 107.9 . . ?
C8 C1 B1 111.1(4) . . ?
C8 C1 H1 107.9 . . ?
C8 C1 C2 112.5(4) . . ?
C2 C1 B1 109.3(4) . . ?
C2 C1 H1 107.9 . . ?
C1 C8 H8A 108.4 . . ?
C1 C8 H8B 108.4 . . ?
H8A C8 H8B 107.5 . . ?
C7 C8 C1 115.4(4) . . ?
C7 C8 H8A 108.4 . . ?
C7 C8 H8B 108.4 . . ?
B1 C5 H5 108.2 . . ?
C6 C5 B1 110.5(4) . . ?
C6 C5 H5 108.2 . . ?
C6 C5 C4 112.3(4) . . ?
C4 C5 B1 109.4(4) . . ?
C4 C5 H5 108.2 . . ?
H26A C26 H26B 107.5 . . ?
C25 C26 H26A 108.5 . . ?
C25 C26 H26B 108.5 . . ?
C25 C26 C19 115.1(5) . . ?
C19 C26 H26A 108.5 . . ?
C19 C26 H26B 108.5 . . ?
C8 C7 H7A 108.9 . . ?
C8 C7 H7B 108.9 . . ?
C8 C7 C6 113.5(4) . . ?
H7A C7 H7B 107.7 . . ?
C6 C7 H7A 108.9 . . ?
C6 C7 H7B 108.9 . . ?
H24A C24 H24B 107.3 . . ?
C23 C24 H24A 108.1 . . ?
C23 C24 H24B 108.1 . . ?
C25 C24 H24A 108.1 . . ?
C25 C24 H24B 108.1 . . ?
C25 C24 C23 116.9(5) . . ?
B2 C23 H23 108.7 . . ?
C24 C23 B2 109.5(4) . . ?
C24 C23 H23 108.7 . . ?
C24 C23 C22 112.7(5) . . ?
C22 C23 B2 108.5(4) . . ?
C22 C23 H23 108.7 . . ?
C5 C6 H6A 108.5 . . ?
C5 C6 H6B 108.5 . . ?
C7 C6 C5 115.0(4) . . ?
C7 C6 H6A 108.5 . . ?
C7 C6 H6B 108.5 . . ?
H6A C6 H6B 107.5 . . ?
H3A C3 H3B 107.5 . . ?
C2 C3 H3A 108.4 . . ?
C2 C3 H3B 108.4 . . ?
C4 C3 H3A 108.4 . . ?
C4 C3 H3B 108.4 . . ?
C4 C3 C2 115.4(4) . . ?
C1 C2 H2A 108.7 . . ?
C1 C2 H2B 108.7 . . ?
C3 C2 C1 114.3(4) . . ?
C3 C2 H2A 108.7 . . ?
C3 C2 H2B 108.7 . . ?
H2A C2 H2B 107.6 . . ?
C5 C4 H4A 108.3 . . ?
C5 C4 H4B 108.3 . . ?
C3 C4 C5 115.8(4) . . ?
C3 C4 H4A 108.3 . . ?
C3 C4 H4B 108.3 . . ?
H4A C4 H4B 107.4 . . ?
C23 C22 H22A 108.4 . . ?
C23 C22 H22B 108.4 . . ?
H22A C22 H22B 107.5 . . ?
C21 C22 C23 115.5(5) . . ?
C21 C22 H22A 108.4 . . ?
C21 C22 H22B 108.4 . . ?
C26 C25 H25A 108.9 . . ?
C26 C25 H25B 108.9 . . ?
C24 C25 C26 113.4(5) . . ?
C24 C25 H25A 108.9 . . ?
C24 C25 H25B 108.9 . . ?
H25A C25 H25B 107.7 . . ?
C22 C21 H21A 108.3 . . ?
C22 C21 H21B 108.3 . . ?
C22 C21 C20 116.0(5) . . ?
H21A C21 H21B 107.4 . . ?
C20 C21 H21A 108.3 . . ?
C20 C21 H21B 108.3 . . ?
B2 C19 H19 108.2 . . ?
C26 C19 B2 109.5(4) . . ?
C26 C19 H19 108.2 . . ?
C26 C19 C20 113.1(5) . . ?
C20 C19 B2 109.5(5) . . ?
C20 C19 H19 108.2 . . ?
C21 C20 C19 115.0(5) . . ?
C21 C20 H20A 108.5 . . ?
C21 C20 H20B 108.5 . . ?
C19 C20 H20A 108.5 . . ?
C19 C20 H20B 108.5 . . ?
H20A C20 H20B 107.5 . . ?

loop_
_geom_bond_atom_site_label_1
_geom_bond_atom_site_label_2
_geom_bond_distance
_geom_bond_site_symmetry_2
_geom_bond_publ_flag
Cs2 Cs1 4.6634(6) 3_645 ?
Cs2 Cs1 4.6295(5) . ?
Cs2 F2 2.917(3) . ?
Cs2 F1 2.862(2) . ?
Cs2 N1 3.214(5) 3_645 ?
Cs2 N3 3.209(4) . ?
Cs2 N2 3.350(5) 3_645 ?
Cs1 F2 2.945(3) . ?
Cs1 F1 2.915(3) . ?
Cs1 N1 3.190(5) . ?
Cs1 N3 3.264(4) 3_655 ?
Cs1 N2 3.244(5) . ?
F2 B2 1.526(5) . ?
F1 B1 1.524(5) . ?
C10 H10 1.0000 . ?
C10 C9 1.572(6) . ?
C10 C11 1.523(6) . ?
C10 C18 1.535(6) . ?
C9 H9 1.0000 . ?
C9 C14 1.564(6) . ?
C9 B1 1.627(7) . ?
N1 C37 1.125(7) . ?
C11 H11 1.0000 . ?
C11 C12 1.556(6) . ?
C11 C15 1.560(6) . ?
C27 H27 1.0000 . ?
C27 C32 1.573(6) . ?
C27 B2 1.650(7) . ?
C27 C28 1.560(7) . ?
N3 C41 1.121(6) . ?
C12 H12A 0.9900 . ?
C12 H12B 0.9900 . ?
C12 C13 1.553(6) . ?
C37 C38 1.453(9) . ?
C14 H14A 0.9900 . ?
C14 H14B 0.9900 . ?
C14 C13 1.526(7) . ?
C32 H32 1.0000 . ?
C32 C31 1.533(7) . ?
C32 C35 1.515(7) . ?
C13 H13 1.0000 . ?
C13 C15 1.555(7) . ?
C30 H30A 0.9900 . ?
C30 H30B 0.9900 . ?
C30 C29 1.544(6) . ?
C30 C31 1.547(7) . ?
N2 C39 1.133(8) . ?
C41 C42 1.455(7) . ?
C15 C17 1.520(6) . ?
C15 C16 1.532(7) . ?
C17 H17A 0.9800 . ?
C17 H17B 0.9800 . ?
C17 H17C 0.9800 . ?
C29 H29 1.0000 . ?
C29 C28 1.533(7) . ?
C29 C36 1.542(7) . ?
C31 H31 1.0000 . ?
C31 C36 1.559(7) . ?
B2 C23 1.627(7) . ?
B2 C19 1.616(8) . ?
C18 H18A 0.9800 . ?
C18 H18B 0.9800 . ?
C18 H18C 0.9800 . ?
B1 C1 1.624(7) . ?
B1 C5 1.625(7) . ?
C28 H28A 0.9900 . ?
C28 H28B 0.9900 . ?
C16 H16A 0.9800 . ?
C16 H16B 0.9800 . ?
C16 H16C 0.9800 . ?
C33 H33A 0.9800 . ?
C33 H33B 0.9800 . ?
C33 H33C 0.9800 . ?
C33 C36 1.516(7) . ?
C42 H42A 0.9800 . ?
C42 H42B 0.9800 . ?
C42 H42C 0.9800 . ?
C36 C34 1.533(7) . ?
C34 H34A 0.9800 . ?
C34 H34B 0.9800 . ?
C34 H34C 0.9800 . ?
C39 C40 1.459(9) . ?
C35 H35A 0.9800 . ?
C35 H35B 0.9800 . ?
C35 H35C 0.9800 . ?
C38 H38A 0.9800 . ?
C38 H38B 0.9800 . ?
C38 H38C 0.9800 . ?
C40 H40A 0.9800 . ?
C40 H40B 0.9800 . ?
C40 H40C 0.9800 . ?
C1 H1 1.0000 . ?
C1 C8 1.538(7) . ?
C1 C2 1.544(6) . ?
C8 H8A 0.9900 . ?
C8 H8B 0.9900 . ?
C8 C7 1.526(7) . ?
C5 H5 1.0000 . ?
C5 C6 1.530(7) . ?
C5 C4 1.541(6) . ?
C26 H26A 0.9900 . ?
C26 H26B 0.9900 . ?
C26 C25 1.535(8) . ?
C26 C19 1.538(8) . ?
C7 H7A 0.9900 . ?
C7 H7B 0.9900 . ?
C7 C6 1.527(7) . ?
C24 H24A 0.9900 . ?
C24 H24B 0.9900 . ?
C24 C23 1.540(7) . ?
C24 C25 1.521(9) . ?
C23 H23 1.0000 . ?
C23 C22 1.541(7) . ?
C6 H6A 0.9900 . ?
C6 H6B 0.9900 . ?
C3 H3A 0.9900 . ?
C3 H3B 0.9900 . ?
C3 C2 1.541(7) . ?
C3 C4 1.533(7) . ?
C2 H2A 0.9900 . ?
C2 H2B 0.9900 . ?
C4 H4A 0.9900 . ?
C4 H4B 0.9900 . ?
C22 H22A 0.9900 . ?
C22 H22B 0.9900 . ?
C22 C21 1.516(9) . ?
C25 H25A 0.9900 . ?
C25 H25B 0.9900 . ?
C21 H21A 0.9900 . ?
C21 H21B 0.9900 . ?
C21 C20 1.536(9) . ?
C19 H19 1.0000 . ?
C19 C20 1.549(7) . ?
C20 H20A 0.9900 . ?
C20 H20B 0.9900 . ?

loop_
_geom_torsion_atom_site_label_1
_geom_torsion_atom_site_label_2
_geom_torsion_atom_site_label_3
_geom_torsion_atom_site_label_4
_geom_torsion
_geom_torsion_site_symmetry_1
_geom_torsion_site_symmetry_2
_geom_torsion_site_symmetry_3
_geom_torsion_site_symmetry_4
_geom_torsion_publ_flag
Cs2 F2 B2 C27 85.9(4) . . . . ?
Cs2 F2 B2 C23 -37.0(5) . . . . ?
Cs2 F2 B2 C19 -150.5(3) . . . . ?
Cs2 F1 B1 C9 93.2(4) . . . . ?
Cs2 F1 B1 C1 -30.6(5) . . . . ?
Cs2 F1 B1 C5 -142.5(3) . . . . ?
Cs1 F2 B2 C27 -78.9(4) . . . . ?
Cs1 F2 B2 C23 158.2(3) . . . . ?
Cs1 F2 B2 C19 44.7(5) . . . . ?
Cs1 F1 B1 C9 -88.0(3) . . . . ?
Cs1 F1 B1 C1 148.2(3) . . . . ?
Cs1 F1 B1 C5 36.3(4) . . . . ?
F2 B2 C23 C24 -55.1(6) . . . . ?
F2 B2 C23 C22 -178.5(4) . . . . ?
F2 B2 C19 C26 52.6(5) . . . . ?
F2 B2 C19 C20 177.2(4) . . . . ?
F1 B1 C1 C8 -54.3(5) . . . . ?
F1 B1 C1 C2 -179.1(4) . . . . ?
F1 B1 C5 C6 53.4(5) . . . . ?
F1 B1 C5 C4 177.6(4) . . . . ?
C10 C9 C14 C13 2.0(6) . . . . ?
C10 C9 B1 F1 61.9(4) . . . . ?
C10 C9 B1 C1 -179.2(4) . . . . ?
C10 C9 B1 C5 -56.8(5) . . . . ?
C10 C11 C12 C13 -87.6(4) . . . . ?
C10 C11 C15 C13 80.5(4) . . . . ?
C10 C11 C15 C17 -40.0(6) . . . . ?
C10 C11 C15 C16 -167.2(4) . . . . ?
C9 C10 C11 C12 51.0(5) . . . . ?
C9 C10 C11 C15 -44.2(5) . . . . ?
C9 C14 C13 C12 -47.8(5) . . . . ?
C9 C14 C13 C15 47.2(5) . . . . ?
C9 B1 C1 C8 -172.0(4) . . . . ?
C9 B1 C1 C2 63.2(5) . . . . ?
C9 B1 C5 C6 171.2(4) . . . . ?
C9 B1 C5 C4 -64.7(5) . . . . ?
C11 C10 C9 C14 -3.5(5) . . . . ?
C11 C10 C9 B1 -132.1(4) . . . . ?
C11 C12 C13 C14 85.4(4) . . . . ?
C11 C12 C13 C15 -27.3(3) . . . . ?
C27 C32 C31 C30 50.3(5) . . . . ?
C27 C32 C31 C36 -45.6(5) . . . . ?
C27 B2 C23 C24 -171.6(4) . . . . ?
C27 B2 C23 C22 65.0(6) . . . . ?
C27 B2 C19 C26 169.7(4) . . . . ?
C27 B2 C19 C20 -65.7(6) . . . . ?
C12 C11 C15 C13 -27.2(3) . . . . ?
C12 C11 C15 C17 -147.8(5) . . . . ?
C12 C11 C15 C16 85.0(4) . . . . ?
C12 C13 C15 C11 27.3(3) . . . . ?
C12 C13 C15 C17 149.4(4) . . . . ?
C12 C13 C15 C16 -83.7(4) . . . . ?
C14 C9 B1 F1 -66.4(5) . . . . ?
C14 C9 B1 C1 52.5(5) . . . . ?
C14 C9 B1 C5 174.9(4) . . . . ?
C14 C13 C15 C11 -80.8(4) . . . . ?
C14 C13 C15 C17 41.2(6) . . . . ?
C14 C13 C15 C16 168.2(4) . . . . ?
C32 C27 B2 F2 63.3(5) . . . . ?
C32 C27 B2 C23 -178.9(4) . . . . ?
C32 C27 B2 C19 -55.4(5) . . . . ?
C32 C27 C28 C29 1.1(6) . . . . ?
C32 C31 C36 C29 82.5(5) . . . . ?
C32 C31 C36 C33 -37.5(6) . . . . ?
C32 C31 C36 C34 -165.6(4) . . . . ?
C30 C29 C28 C27 -47.4(5) . . . . ?
C30 C29 C36 C31 26.8(4) . . . . ?
C30 C29 C36 C33 150.4(5) . . . . ?
C30 C29 C36 C34 -83.4(4) . . . . ?
C30 C31 C36 C29 -26.8(3) . . . . ?
C30 C31 C36 C33 -146.7(4) . . . . ?
C30 C31 C36 C34 85.1(5) . . . . ?
C15 C11 C12 C13 27.2(3) . . . . ?
C29 C30 C31 C32 -88.1(4) . . . . ?
C29 C30 C31 C36 26.7(3) . . . . ?
C29 C36 C34 Cs2 -164.5(3) . . . 1_655 ?
C31 C30 C29 C28 84.9(4) . . . . ?
C31 C30 C29 C36 -27.0(4) . . . . ?
C31 C36 C34 Cs2 102.1(5) . . . 1_655 ?
B2 C27 C32 C31 -130.2(4) . . . . ?
B2 C27 C32 C35 101.2(5) . . . . ?
B2 C27 C28 C29 128.9(4) . . . . ?
B2 C23 C22 C21 54.1(7) . . . . ?
B2 C19 C20 C21 -51.5(7) . . . . ?
C18 C10 C9 C14 -133.3(4) . . . . ?
C18 C10 C9 B1 98.1(5) . . . . ?
C18 C10 C11 C12 -178.3(4) . . . . ?
C18 C10 C11 C15 86.5(5) . . . . ?
B1 C9 C14 C13 130.5(4) . . . . ?
B1 C1 C8 C7 -53.6(5) . . . . ?
B1 C1 C2 C3 55.3(6) . . . . ?
B1 C5 C6 C7 56.1(5) . . . . ?
B1 C5 C4 C3 -52.4(6) . . . . ?
C28 C27 C32 C31 -2.2(6) . . . . ?
C28 C27 C32 C35 -130.8(5) . . . . ?
C28 C27 B2 F2 -65.5(5) . . . . ?
C28 C27 B2 C23 52.4(5) . . . . ?
C28 C27 B2 C19 175.9(4) . . . . ?
C28 C29 C36 C31 -81.4(4) . . . . ?
C28 C29 C36 C33 42.2(6) . . . . ?
C28 C29 C36 C34 168.4(4) . . . . ?
C33 C36 C34 Cs2 -33.1(6) . . . 1_655 ?
C36 C29 C28 C27 47.8(5) . . . . ?
C35 C32 C31 C30 179.7(4) . . . . ?
C35 C32 C31 C36 83.8(5) . . . . ?
C1 B1 C5 C6 -60.8(4) . . . . ?
C1 B1 C5 C4 63.4(5) . . . . ?
C1 C8 C7 C6 44.1(6) . . . . ?
C8 C1 C2 C3 -68.7(5) . . . . ?
C8 C7 C6 C5 -45.5(6) . . . . ?
C5 B1 C1 C8 59.5(5) . . . . ?
C5 B1 C1 C2 -65.2(5) . . . . ?
C26 C19 C20 C21 71.0(7) . . . . ?
C24 C23 C22 C21 -67.3(7) . . . . ?
C23 B2 C19 C26 -62.1(5) . . . . ?
C23 B2 C19 C20 62.6(6) . . . . ?
C23 C24 C25 C26 43.1(7) . . . . ?
C23 C22 C21 C20 -41.7(8) . . . . ?
C6 C5 C4 C3 70.7(6) . . . . ?
C2 C1 C8 C7 69.3(5) . . . . ?
C2 C3 C4 C5 39.9(7) . . . . ?
C4 C5 C6 C7 -66.3(6) . . . . ?
C4 C3 C2 C1 -41.0(6) . . . . ?
C22 C21 C20 C19 40.0(8) . . . . ?
C25 C26 C19 B2 55.9(6) . . . . ?
C25 C26 C19 C20 -66.6(7) . . . . ?
C25 C24 C23 B2 -52.5(6) . . . . ?
C25 C24 C23 C22 68.4(6) . . . . ?
C19 B2 C23 C24 59.9(5) . . . . ?
C19 B2 C23 C22 -63.5(5) . . . . ?
C19 C26 C25 C24 -44.4(7) . . . . ?
